data_4501102
loop_
_publ_author_name
'Liu, Yu'
'Pan, Mei'
'Li, Kang'
'Yan, Cheng'
'Shen, Yong'
'Zhao, Cun-Yuan'
'Wang, Wei'
'Su, Cheng-Yong'

_publ_section_title
;
 Metal-Directed Assembly of Hexameric Ring, Dimeric Ring and 1D Chain from
 a Branched Tripodal Ligand
;
_journal_issue 11
_journal_name_full 'Crystal Growth &amp; Design'
_journal_page_first 4876
_journal_paper_doi 10.1021/cg200701j
_journal_volume 11
_journal_year 2011
_chemical_formula_sum 'C157 H151 B6 Cl3 Co6 F24 N42 O21'
_chemical_formula_weight 3942.99
_chemical_name_systematic
;
 ?
;
_space_group_IT_number 205
_symmetry_cell_setting cubic
_symmetry_space_group_name_Hall '-P 2ac 2ab 3'
_symmetry_space_group_name_H-M 'P a -3'
_atom_sites_solution_hydrogens geom
_atom_sites_solution_primary direct
_atom_sites_solution_secondary difmap
_audit_creation_method SHELXL-97
_cell_angle_alpha 90.00
_cell_angle_beta 90.00
_cell_angle_gamma 90.00
_cell_formula_units_Z 4
_cell_length_a 27.4578(3)
_cell_length_b 27.4578(3)
_cell_length_c 27.4578(3)
_cell_measurement_reflns_used 6173
_cell_measurement_temperature 571(2)
_cell_measurement_theta_max 28.9110
_cell_measurement_theta_min 3.0527
_cell_volume 20701.3(4)
_computing_cell_refinement
;
CrysAlisPro, Oxford Diffraction Ltd.,
Version 1.171.33.66 (release 28-04-2010 CrysAlis171 .NET)
(compiled Apr 28 2010,14:27:37)
;
_computing_data_collection
;
CrysAlisPro, Oxford Diffraction Ltd.,
Version 1.171.33.66 (release 28-04-2010 CrysAlis171 .NET)
(compiled Apr 28 2010,14:27:37)
;
_computing_data_reduction
;
CrysAlisPro, Oxford Diffraction Ltd.,
Version 1.171.33.66 (release 28-04-2010 CrysAlis171 .NET)
(compiled Apr 28 2010,14:27:37)
;
_computing_structure_refinement 'SHELXL-97 (Sheldrick, 1997)'
_computing_structure_solution 'SHELXS-97 (Sheldrick, 1990)'
_diffrn_ambient_temperature 571(2)
_diffrn_detector_area_resol_mean 16.0855
_diffrn_measured_fraction_theta_full 0.972
_diffrn_measured_fraction_theta_max 0.972
_diffrn_measurement_device_type 'Xcalibur, Sapphire3, Gemini ultra'
_diffrn_measurement_method '\w scan'
_diffrn_radiation_monochromator graphite
_diffrn_radiation_source 'Enhance (Mo) X-ray Source'
_diffrn_radiation_type MoK\a
_diffrn_radiation_wavelength 0.71073
_diffrn_reflns_av_R_equivalents 0.0772
_diffrn_reflns_av_sigmaI/netI 0.1170
_diffrn_reflns_limit_h_max 33
_diffrn_reflns_limit_h_min -12
_diffrn_reflns_limit_k_max 17
_diffrn_reflns_limit_k_min -25
_diffrn_reflns_limit_l_max 17
_diffrn_reflns_limit_l_min -25
_diffrn_reflns_number 17819
_diffrn_reflns_theta_full 26.00
_diffrn_reflns_theta_max 26.00
_diffrn_reflns_theta_min 3.06
_exptl_absorpt_coefficient_mu 0.595
_exptl_absorpt_correction_T_max 0.8903
_exptl_absorpt_correction_T_min 0.7969
_exptl_absorpt_correction_type multi-scan
_exptl_absorpt_process_details
;
CrysAlisPro, Oxford Diffraction Ltd.,
Version 1.171.33.66 (release 28-04-2010 CrysAlis171 .NET)
(compiled Apr 28 2010,14:27:37)
Empirical absorption correction using spherical harmonics,
 implemented in SCALE3 ABSPACK scaling algorithm.
;
_exptl_crystal_colour Blue
_exptl_crystal_density_diffrn 1.265
_exptl_crystal_density_method 'not measured'
_exptl_crystal_description Block
_exptl_crystal_F_000 8056
_exptl_crystal_size_max 0.40
_exptl_crystal_size_mid 0.40
_exptl_crystal_size_min 0.20
_refine_diff_density_max 1.114
_refine_diff_density_min -0.494
_refine_diff_density_rms 0.111
_refine_ls_extinction_method none
_refine_ls_goodness_of_fit_ref 1.056
_refine_ls_hydrogen_treatment constr
_refine_ls_matrix_type full
_refine_ls_number_parameters 409
_refine_ls_number_reflns 6604
_refine_ls_number_restraints 103
_refine_ls_restrained_S_all 1.085
_refine_ls_R_factor_all 0.2071
_refine_ls_R_factor_gt 0.1216
_refine_ls_shift/su_max 0.009
_refine_ls_shift/su_mean 0.000
_refine_ls_structure_factor_coef Fsqd
_refine_ls_weighting_details 'calc w=1/[\s^2^(Fo^2^)+(0.0918P)^2^+136.3700P] where P=(Fo^2^+2Fc^2^)/3'
_refine_ls_weighting_scheme calc
_refine_ls_wR_factor_gt 0.2637
_refine_ls_wR_factor_ref 0.3094
_reflns_number_gt 3840
_reflns_number_total 6604
_reflns_threshold_expression >2sigma(I)
_cod_data_source_file cg200701j_si_002.cif
_cod_data_source_block Co-BF4
_cod_depositor_comments
;
The following automatic conversions were performed:

'_symmetry_cell_setting' value 'Cubic' changed to 'cubic' according
to /home/saulius/struct/CIF-dictionaries/cif_core.dic dictionary
named 'cif_core.dic' version 2.4.1 from 2010-06-29.

Automatic conversion script
Id: cif_fix_values 1715 2011-07-08 13:25:40Z adriana 
;
_cod_original_sg_symbol_H-M Pa-3
_cod_database_code 4501102

loop_
_symmetry_equiv_pos_as_xyz
'x, y, z'
'-x+1/2, -y, z+1/2'
'-x, y+1/2, -z+1/2'
'x+1/2, -y+1/2, -z'
'z, x, y'
'z+1/2, -x+1/2, -y'
'-z+1/2, -x, y+1/2'
'-z, x+1/2, -y+1/2'
'y, z, x'
'-y, z+1/2, -x+1/2'
'y+1/2, -z+1/2, -x'
'-y+1/2, -z, x+1/2'
'-x, -y, -z'
'x-1/2, y, -z-1/2'
'x, -y-1/2, z-1/2'
'-x-1/2, y-1/2, z'
'-z, -x, -y'
'-z-1/2, x-1/2, y'
'z-1/2, x, -y-1/2'
'z, -x-1/2, y-1/2'
'-y, -z, -x'
'y, -z-1/2, x-1/2'
'-y-1/2, z-1/2, x'
'y-1/2, z, -x-1/2'

loop_
_atom_site_label
_atom_site_type_symbol
_atom_site_fract_x
_atom_site_fract_y
_atom_site_fract_z
_atom_site_U_iso_or_equiv
_atom_site_adp_type
_atom_site_occupancy
_atom_site_symmetry_multiplicity
_atom_site_calc_flag
_atom_site_refinement_flags
_atom_site_disorder_assembly
_atom_site_disorder_group
Co1 Co 0.64522(3) -0.09558(3) 0.84497(3) 0.0386(2) Uani 1 1 d . . .
N1 N 0.69226(17) -0.03287(18) 0.80783(17) 0.0452(14) Uani 1 1 d . . .
N2 N 0.69683(18) -0.07742(18) 0.89667(17) 0.0449(14) Uani 1 1 d . . .
N3 N 0.7498(2) -0.0245(2) 0.9273(2) 0.0647(18) Uani 1 1 d . . .
H3A H 0.7678 0.0010 0.9298 0.078 Uiso 1 1 calc R . .
N4 N 0.66981(17) -0.12459(18) 0.78125(17) 0.0416(13) Uani 1 1 d . . .
N5 N 0.7169(2) -0.1236(2) 0.7162(2) 0.0647(17) Uani 1 1 d . . .
H5B H 0.7386 -0.1139 0.6958 0.078 Uiso 1 1 calc R . .
N6 N 0.59552(17) -0.04035(16) 0.83191(16) 0.0371(12) Uani 1 1 d . . .
N7 N 0.57718(19) 0.03177(18) 0.80009(18) 0.0484(14) Uani 1 1 d . . .
C1 C 0.7120(2) -0.0032(2) 0.8478(2) 0.0523(18) Uani 1 1 d . . .
H1A H 0.6892 0.0224 0.8562 0.063 Uiso 1 1 calc R . .
H1B H 0.7424 0.0117 0.8379 0.063 Uiso 1 1 calc R . .
C2 C 0.7203(2) -0.0354(2) 0.8907(2) 0.0479(17) Uani 1 1 d . . .
C3 C 0.7131(3) -0.0959(3) 0.9415(2) 0.0540(19) Uani 1 1 d . . .
C4 C 0.7015(3) -0.1366(3) 0.9670(2) 0.071(2) Uani 1 1 d . . .
H4A H 0.6792 -0.1589 0.9547 0.086 Uiso 1 1 calc R . .
C5 C 0.7231(4) -0.1442(4) 1.0103(3) 0.103(3) Uani 1 1 d . . .
H5A H 0.7161 -0.1723 1.0278 0.124 Uiso 1 1 calc R . .
C6 C 0.7564(4) -0.1097(4) 1.0295(3) 0.116(4) Uani 1 1 d . . .
H6A H 0.7705 -0.1157 1.0597 0.139 Uiso 1 1 calc R . .
C7 C 0.7681(3) -0.0688(3) 1.0057(3) 0.088(3) Uani 1 1 d . . .
H7A H 0.7897 -0.0460 1.0184 0.105 Uiso 1 1 calc R . .
C8 C 0.7461(3) -0.0628(3) 0.9612(3) 0.070(2) Uani 1 1 d . . .
C9 C 0.7288(2) -0.0582(2) 0.7797(3) 0.0555(19) Uani 1 1 d . . .
H9A H 0.7560 -0.0674 0.8004 0.067 Uiso 1 1 calc R . .
H9B H 0.7410 -0.0374 0.7539 0.067 Uiso 1 1 calc R . .
C10 C 0.7056(2) -0.1022(2) 0.7589(2) 0.0464(17) Uani 1 1 d . . .
C11 C 0.6575(2) -0.1642(2) 0.7520(2) 0.0527(18) Uani 1 1 d . . .
C12 C 0.6222(2) -0.2003(3) 0.7569(2) 0.057(2) Uani 1 1 d . . .
H12A H 0.6017 -0.2012 0.7839 0.068 Uiso 1 1 calc R . .
C13 C 0.6187(3) -0.2343(3) 0.7206(3) 0.073(2) Uani 1 1 d . . .
H13A H 0.5959 -0.2592 0.7235 0.088 Uiso 1 1 calc R . .
C14 C 0.6484(3) -0.2326(3) 0.6795(3) 0.085(3) Uani 1 1 d . . .
H14A H 0.6446 -0.2559 0.6553 0.101 Uiso 1 1 calc R . .
C15 C 0.6827(3) -0.1976(3) 0.6741(3) 0.079(3) Uani 1 1 d . . .
H15A H 0.7026 -0.1962 0.6467 0.095 Uiso 1 1 calc R . .
C16 C 0.6869(2) -0.1640(3) 0.7111(2) 0.058(2) Uani 1 1 d . . .
C17 C 0.6574(2) -0.0055(2) 0.7772(2) 0.0561(19) Uani 1 1 d . . .
H17A H 0.6536 -0.0213 0.7459 0.067 Uiso 1 1 calc R . .
H17B H 0.6691 0.0274 0.7719 0.067 Uiso 1 1 calc R . .
C18 C 0.6095(2) -0.0047(2) 0.8041(2) 0.0428(16) Uani 1 1 d . . .
C19 C 0.5492(2) -0.0264(2) 0.8486(2) 0.0398(15) Uani 1 1 d . . .
C20 C 0.5180(2) -0.0499(2) 0.8810(2) 0.0444(17) Uani 1 1 d . . .
H20A H 0.5256 -0.0801 0.8944 0.053 Uiso 1 1 calc R . .
C21 C 0.4747(2) -0.0258(2) 0.8921(3) 0.058(2) Uani 1 1 d . . .
H21A H 0.4528 -0.0400 0.9137 0.070 Uiso 1 1 calc R . .
C22 C 0.4640(3) 0.0184(3) 0.8718(3) 0.071(2) Uani 1 1 d . . .
H22A H 0.4344 0.0329 0.8794 0.085 Uiso 1 1 calc R . .
C23 C 0.4947(3) 0.0421(3) 0.8410(3) 0.060(2) Uani 1 1 d . . .
H23A H 0.4871 0.0725 0.8282 0.072 Uiso 1 1 calc R . .
C24 C 0.5376(2) 0.0188(2) 0.8299(2) 0.0421(16) Uani 1 1 d . . .
C25 C 0.5850(3) 0.0805(2) 0.7800(2) 0.0554(19) Uani 1 1 d . . .
H25A H 0.5537 0.0951 0.7728 0.067 Uiso 1 1 calc R . .
H25B H 0.6028 0.0776 0.7495 0.067 Uiso 1 1 calc R . .
C26 C 0.6137(2) 0.1147(2) 0.8146(2) 0.0466(17) Uani 1 1 d . . .
O1 O 0.62459(14) 0.09893(13) 0.85533(12) 0.0372(10) Uani 1 1 d . . .
O2 O 0.62286(18) 0.15565(16) 0.79854(17) 0.0634(14) Uani 1 1 d . . .
B1 B 0.5223(3) -0.3463(3) 0.7837(4) 0.235(4) Uani 1 1 d DU . .
F1 F 0.5480(3) -0.3076(3) 0.7926(4) 0.222(4) Uani 1 1 d DU . .
F2 F 0.4781(3) -0.3340(3) 0.7919(4) 0.220(4) Uani 1 1 d DU . .
F3 F 0.5346(4) -0.3672(4) 0.7433(4) 0.257(4) Uani 1 1 d DU . .
F4 F 0.5341(4) -0.3823(4) 0.8123(4) 0.266(4) Uani 1 1 d DU . .
C1W C 0.8122(8) -0.1878(8) 0.8122(8) 0.143(6) Uani 0.50 3 d SPDU . .
H1WA H 0.7915 -0.2085 0.7915 0.171 Uiso 0.50 3 calc SPR . .
Cl1 Cl 0.85577(19) -0.22509(18) 0.83400(18) 0.1436(16) Uani 0.50 1 d PDU . .
O1W O 0.5842(6) 0.0261(6) 0.6620(6) 0.159(6) Uani 0.50 1 d PU A 1
O2W O 0.8027(4) 0.0586(4) 0.9383(4) 0.090(3) Uani 0.50 1 d PU B 1
O2W' O 0.8274(6) 0.0727(6) 0.9072(6) 0.145(5) Uani 0.50 1 d PU C 2

loop_
_atom_site_aniso_label
_atom_site_aniso_U_11
_atom_site_aniso_U_22
_atom_site_aniso_U_33
_atom_site_aniso_U_23
_atom_site_aniso_U_13
_atom_site_aniso_U_12
Co1 0.0396(4) 0.0400(4) 0.0362(4) 0.0042(4) 0.0080(4) 0.0034(4)
N1 0.044(3) 0.049(3) 0.042(3) 0.007(2) 0.011(2) 0.006(2)
N2 0.046(3) 0.050(3) 0.039(3) 0.000(2) 0.001(2) 0.002(2)
N3 0.061(3) 0.073(4) 0.061(4) -0.013(3) -0.006(3) -0.018(3)
N4 0.039(3) 0.048(3) 0.038(3) 0.003(2) 0.009(2) 0.009(2)
N5 0.060(3) 0.072(4) 0.062(3) 0.013(3) 0.027(3) 0.013(3)
N6 0.041(3) 0.036(2) 0.035(2) 0.006(2) 0.007(2) -0.003(2)
N7 0.059(3) 0.043(3) 0.043(3) 0.007(2) 0.000(3) 0.005(3)
C1 0.051(4) 0.051(4) 0.055(4) 0.005(3) 0.004(3) -0.009(3)
C2 0.047(3) 0.052(4) 0.045(3) -0.005(3) 0.004(3) 0.003(3)
C3 0.060(4) 0.062(4) 0.040(3) -0.001(3) 0.000(3) 0.004(4)
C4 0.094(6) 0.076(5) 0.044(4) 0.016(4) -0.014(4) -0.003(4)
C5 0.143(8) 0.096(7) 0.071(5) 0.015(5) -0.032(6) -0.003(6)
C6 0.161(9) 0.121(8) 0.066(5) 0.007(6) -0.043(6) 0.006(8)
C7 0.102(6) 0.101(6) 0.061(5) 0.013(5) -0.028(5) -0.018(5)
C8 0.080(5) 0.077(5) 0.052(4) -0.005(4) -0.005(4) -0.004(4)
C9 0.055(4) 0.053(4) 0.059(4) 0.010(3) 0.014(3) 0.009(3)
C10 0.041(3) 0.061(4) 0.037(3) -0.001(3) 0.017(3) 0.014(3)
C11 0.054(4) 0.062(4) 0.042(3) -0.001(3) 0.003(3) 0.020(3)
C12 0.052(4) 0.068(4) 0.051(4) -0.001(4) -0.002(3) 0.013(4)
C13 0.067(5) 0.079(5) 0.074(5) -0.012(4) -0.011(4) 0.001(4)
C14 0.099(6) 0.082(5) 0.073(5) -0.036(4) -0.001(5) 0.021(5)
C15 0.102(6) 0.087(6) 0.049(4) -0.016(4) 0.013(4) 0.007(5)
C16 0.050(4) 0.070(5) 0.053(4) -0.007(4) 0.012(3) 0.007(4)
C17 0.063(4) 0.051(4) 0.055(4) 0.010(3) 0.007(4) 0.000(3)
C18 0.043(3) 0.041(3) 0.045(3) 0.001(3) -0.003(3) 0.005(3)
C19 0.035(3) 0.047(3) 0.038(3) -0.012(3) 0.006(3) -0.011(3)
C20 0.050(3) 0.032(3) 0.052(4) 0.001(3) 0.002(3) -0.007(3)
C21 0.049(4) 0.047(4) 0.079(5) -0.004(4) 0.011(4) 0.011(3)
C22 0.041(4) 0.074(5) 0.096(6) -0.009(5) 0.005(4) 0.011(4)
C23 0.059(4) 0.051(4) 0.069(5) 0.000(4) -0.002(4) 0.010(3)
C24 0.047(3) 0.035(3) 0.045(3) -0.005(3) -0.007(3) 0.004(3)
C25 0.061(4) 0.049(4) 0.056(4) 0.013(3) -0.007(3) 0.004(3)
C26 0.050(3) 0.028(3) 0.062(4) 0.011(3) 0.006(3) 0.003(3)
O1 0.046(2) 0.037(2) 0.0287(19) 0.0100(17) -0.0130(17) -0.0093(18)
O2 0.074(3) 0.047(3) 0.069(3) 0.015(2) -0.004(3) -0.009(2)
B1 0.221(7) 0.203(7) 0.282(7) -0.042(7) 0.018(7) 0.016(6)
F1 0.173(6) 0.178(6) 0.316(8) -0.094(6) 0.054(6) -0.003(5)
F2 0.156(6) 0.166(6) 0.337(8) -0.054(6) -0.032(6) 0.011(5)
F3 0.288(8) 0.247(8) 0.236(8) -0.062(7) -0.018(7) 0.020(7)
F4 0.284(8) 0.243(8) 0.271(8) 0.042(7) 0.052(7) 0.048(7)
C1W 0.143(6) 0.143(6) 0.143(6) 0.057(6) 0.057(6) 0.057(6)
Cl1 0.172(3) 0.133(3) 0.125(3) 0.087(2) 0.100(3) 0.115(3)
O1W 0.174(11) 0.159(11) 0.144(10) -0.016(9) 0.064(9) -0.061(9)
O2W 0.085(6) 0.076(6) 0.109(7) 0.002(6) -0.005(6) -0.044(5)
O2W' 0.148(9) 0.135(9) 0.153(9) -0.010(8) -0.038(8) 0.003(8)

loop_
_atom_type_symbol
_atom_type_description
_atom_type_scat_dispersion_real
_atom_type_scat_dispersion_imag
_atom_type_scat_source
C C 0.0033 0.0016 'International Tables Vol C Tables 4.2.6.8 and 6.1.1.4'
H H 0.0000 0.0000 'International Tables Vol C Tables 4.2.6.8 and 6.1.1.4'
B B 0.0013 0.0007 'International Tables Vol C Tables 4.2.6.8 and 6.1.1.4'
N N 0.0061 0.0033 'International Tables Vol C Tables 4.2.6.8 and 6.1.1.4'
O O 0.0106 0.0060 'International Tables Vol C Tables 4.2.6.8 and 6.1.1.4'
F F 0.0171 0.0103 'International Tables Vol C Tables 4.2.6.8 and 6.1.1.4'
Co Co 0.3494 0.9721 'International Tables Vol C Tables 4.2.6.8 and 6.1.1.4'
Cl Cl 0.1484 0.1585 'International Tables Vol C Tables 4.2.6.8 and 6.1.1.4'

loop_
_geom_angle_atom_site_label_1
_geom_angle_atom_site_label_2
_geom_angle_atom_site_label_3
_geom_angle
_geom_angle_site_symmetry_1
_geom_angle_site_symmetry_3
O1 Co1 N4 107.53(18) 24_647 .
O1 Co1 N2 107.83(17) 24_647 .
N4 Co1 N2 117.19(19) . .
O1 Co1 N6 98.32(16) 24_647 .
N4 Co1 N6 110.85(18) . .
N2 Co1 N6 113.20(19) . .
O1 Co1 N1 174.05(16) 24_647 .
N4 Co1 N1 74.65(18) . .
N2 Co1 N1 75.40(18) . .
N6 Co1 N1 75.75(17) . .
C9 N1 C1 114.2(5) . .
C9 N1 C17 113.0(5) . .
C1 N1 C17 112.4(5) . .
C9 N1 Co1 104.9(4) . .
C1 N1 Co1 106.3(3) . .
C17 N1 Co1 105.1(4) . .
C2 N2 C3 105.5(5) . .
C2 N2 Co1 117.1(4) . .
C3 N2 Co1 137.2(4) . .
C2 N3 C8 106.7(6) . .
C2 N3 H3A 126.6 . .
C8 N3 H3A 126.6 . .
C10 N4 C11 106.1(5) . .
C10 N4 Co1 117.9(4) . .
C11 N4 Co1 136.0(4) . .
C10 N5 C16 107.5(5) . .
C10 N5 H5B 126.3 . .
C16 N5 H5B 126.3 . .
C18 N6 C19 104.7(5) . .
C18 N6 Co1 117.3(4) . .
C19 N6 Co1 137.7(4) . .
C18 N7 C24 106.0(5) . .
C18 N7 C25 128.0(5) . .
C24 N7 C25 124.4(5) . .
N1 C1 C2 108.6(5) . .
N1 C1 H1A 110.0 . .
C2 C1 H1A 110.0 . .
N1 C1 H1B 110.0 . .
C2 C1 H1B 110.0 . .
H1A C1 H1B 108.3 . .
N3 C2 N2 113.4(6) . .
N3 C2 C1 124.0(6) . .
N2 C2 C1 122.5(6) . .
C4 C3 C8 119.3(6) . .
C4 C3 N2 132.4(6) . .
C8 C3 N2 108.3(6) . .
C5 C4 C3 118.7(8) . .
C5 C4 H4A 120.6 . .
C3 C4 H4A 120.6 . .
C4 C5 C6 120.6(9) . .
C4 C5 H5A 119.7 . .
C6 C5 H5A 119.7 . .
C7 C6 C5 122.2(9) . .
C7 C6 H6A 118.9 . .
C5 C6 H6A 118.9 . .
C6 C7 C8 115.4(8) . .
C6 C7 H7A 122.3 . .
C8 C7 H7A 122.3 . .
C7 C8 C3 123.7(8) . .
C7 C8 N3 130.2(8) . .
C3 C8 N3 106.1(6) . .
N1 C9 C10 107.5(5) . .
N1 C9 H9A 110.2 . .
C10 C9 H9A 110.2 . .
N1 C9 H9B 110.2 . .
C10 C9 H9B 110.2 . .
H9A C9 H9B 108.5 . .
N4 C10 N5 112.1(6) . .
N4 C10 C9 121.6(5) . .
N5 C10 C9 126.3(6) . .
C16 C11 C12 119.3(6) . .
C16 C11 N4 108.9(6) . .
C12 C11 N4 131.9(6) . .
C13 C12 C11 117.6(7) . .
C13 C12 H12A 121.2 . .
C11 C12 H12A 121.2 . .
C12 C13 C14 121.7(8) . .
C12 C13 H13A 119.2 . .
C14 C13 H13A 119.2 . .
C15 C14 C13 121.3(8) . .
C15 C14 H14A 119.3 . .
C13 C14 H14A 119.3 . .
C14 C15 C16 116.9(7) . .
C14 C15 H15A 121.6 . .
C16 C15 H15A 121.6 . .
C15 C16 C11 123.3(7) . .
C15 C16 N5 131.2(7) . .
C11 C16 N5 105.5(6) . .
N1 C17 C18 107.1(5) . .
N1 C17 H17A 110.3 . .
C18 C17 H17A 110.3 . .
N1 C17 H17B 110.3 . .
C18 C17 H17B 110.3 . .
H17A C17 H17B 108.6 . .
N6 C18 N7 114.6(5) . .
N6 C18 C17 122.2(5) . .
N7 C18 C17 123.2(5) . .
C24 C19 C20 120.7(5) . .
C24 C19 N6 109.5(5) . .
C20 C19 N6 129.7(5) . .
C21 C20 C19 116.4(6) . .
C21 C20 H20A 121.8 . .
C19 C20 H20A 121.8 . .
C22 C21 C20 121.0(6) . .
C22 C21 H21A 119.5 . .
C20 C21 H21A 119.5 . .
C23 C22 C21 123.1(7) . .
C23 C22 H22A 118.5 . .
C21 C22 H22A 118.5 . .
C22 C23 C24 116.4(6) . .
C22 C23 H23A 121.8 . .
C24 C23 H23A 121.8 . .
C23 C24 C19 122.3(6) . .
C23 C24 N7 132.4(6) . .
C19 C24 N7 105.3(5) . .
N7 C25 C26 113.4(5) . .
N7 C25 H25A 108.9 . .
C26 C25 H25A 108.9 . .
N7 C25 H25B 108.9 . .
C26 C25 H25B 108.9 . .
H25A C25 H25B 107.7 . .
O2 C26 O1 126.4(6) . .
O2 C26 C25 115.8(6) . .
O1 C26 C25 117.8(5) . .
C26 O1 Co1 118.7(4) . 18_756
F2 B1 F3 121.0(11) . .
F2 B1 F1 105.4(8) . .
F3 B1 F1 112.4(10) . .
F2 B1 F4 109.3(10) . .
F3 B1 F4 96.7(9) . .
F1 B1 F4 111.9(10) . .
Cl1 C1W Cl1 113.2(11) 9_645 .
Cl1 C1W Cl1 113.2(11) 9_645 5_546
Cl1 C1W Cl1 113.2(11) . 5_546
Cl1 C1W H1WA 105.4 9_645 .
Cl1 C1W H1WA 105.4 . .
Cl1 C1W H1WA 105.4 5_546 .

loop_
_geom_bond_atom_site_label_1
_geom_bond_atom_site_label_2
_geom_bond_distance
_geom_bond_site_symmetry_2
Co1 O1 2.033(4) 24_647
Co1 N4 2.038(5) .
Co1 N2 2.067(5) .
Co1 N6 2.072(5) .
Co1 N1 2.382(5) .
N1 C9 1.445(8) .
N1 C1 1.470(8) .
N1 C17 1.478(8) .
N2 C2 1.332(8) .
N2 C3 1.405(8) .
N3 C2 1.325(8) .
N3 C8 1.410(9) .
N3 H3A 0.8600 .
N4 C10 1.311(7) .
N4 C11 1.395(8) .
N5 C10 1.347(8) .
N5 C16 1.390(9) .
N5 H5B 0.8600 .
N6 C18 1.299(7) .
N6 C19 1.404(7) .
N7 C18 1.342(7) .
N7 C24 1.407(8) .
N7 C25 1.463(8) .
C1 C2 1.488(9) .
C1 H1A 0.9700 .
C1 H1B 0.9700 .
C3 C4 1.357(10) .
C3 C8 1.390(10) .
C4 C5 1.344(11) .
C4 H4A 0.9300 .
C5 C6 1.419(14) .
C5 H5A 0.9300 .
C6 C7 1.339(13) .
C6 H6A 0.9300 .
C7 C8 1.372(11) .
C7 H7A 0.9300 .
C9 C10 1.481(9) .
C9 H9A 0.9700 .
C9 H9B 0.9700 .
C11 C16 1.383(9) .
C11 C12 1.392(9) .
C12 C13 1.370(10) .
C12 H12A 0.9300 .
C13 C14 1.395(11) .
C13 H13A 0.9300 .
C14 C15 1.354(12) .
C14 H14A 0.9300 .
C15 C16 1.375(10) .
C15 H15A 0.9300 .
C17 C18 1.510(9) .
C17 H17A 0.9700 .
C17 H17B 0.9700 .
C19 C24 1.382(8) .
C19 C20 1.394(8) .
C20 C21 1.393(9) .
C20 H20A 0.9300 .
C21 C22 1.368(10) .
C21 H21A 0.9300 .
C22 C23 1.359(10) .
C22 H22A 0.9300 .
C23 C24 1.374(9) .
C23 H23A 0.9300 .
C25 C26 1.552(9) .
C25 H25A 0.9700 .
C25 H25B 0.9700 .
C26 O2 1.235(7) .
C26 O1 1.235(7) .
O1 Co1 2.033(4) 18_756
B1 F2 1.280(10) .
B1 F3 1.293(11) .
B1 F1 1.300(10) .
B1 F4 1.304(11) .
C1W Cl1 1.685(11) 9_645
C1W Cl1 1.685(11) .
C1W Cl1 1.685(11) 5_546
C1W H1WA 0.9800 .

loop_
_geom_torsion_atom_site_label_1
_geom_torsion_atom_site_label_2
_geom_torsion_atom_site_label_3
_geom_torsion_atom_site_label_4
_geom_torsion
_geom_torsion_site_symmetry_1
_geom_torsion_site_symmetry_4
O1 Co1 N1 C9 -142.0(15) 24_647 .
N4 Co1 N1 C9 -29.7(4) . .
N2 Co1 N1 C9 94.4(4) . .
N6 Co1 N1 C9 -146.5(4) . .
O1 Co1 N1 C1 96.7(16) 24_647 .
N4 Co1 N1 C1 -151.0(4) . .
N2 Co1 N1 C1 -26.9(4) . .
N6 Co1 N1 C1 92.2(4) . .
O1 Co1 N1 C17 -22.6(18) 24_647 .
N4 Co1 N1 C17 89.6(4) . .
N2 Co1 N1 C17 -146.2(4) . .
N6 Co1 N1 C17 -27.1(4) . .
O1 Co1 N2 C2 -158.4(4) 24_647 .
N4 Co1 N2 C2 80.2(5) . .
N6 Co1 N2 C2 -50.8(5) . .
N1 Co1 N2 C2 16.4(4) . .
O1 Co1 N2 C3 14.9(6) 24_647 .
N4 Co1 N2 C3 -106.5(6) . .
N6 Co1 N2 C3 122.6(6) . .
N1 Co1 N2 C3 -170.3(6) . .
O1 Co1 N4 C10 -170.3(4) 24_647 .
N2 Co1 N4 C10 -48.8(5) . .
N6 Co1 N4 C10 83.2(5) . .
N1 Co1 N4 C10 15.4(4) . .
O1 Co1 N4 C11 11.4(6) 24_647 .
N2 Co1 N4 C11 133.0(6) . .
N6 Co1 N4 C11 -95.0(6) . .
N1 Co1 N4 C11 -162.8(6) . .
O1 Co1 N6 C18 -167.9(4) 24_647 .
N4 Co1 N6 C18 -55.5(5) . .
N2 Co1 N6 C18 78.6(4) . .
N1 Co1 N6 C18 11.7(4) . .
O1 Co1 N6 C19 19.8(6) 24_647 .
N4 Co1 N6 C19 132.3(5) . .
N2 Co1 N6 C19 -93.7(5) . .
N1 Co1 N6 C19 -160.6(6) . .
C9 N1 C1 C2 -83.3(6) . .
C17 N1 C1 C2 146.2(5) . .
Co1 N1 C1 C2 31.8(5) . .
C8 N3 C2 N2 0.1(8) . .
C8 N3 C2 C1 177.6(6) . .
C3 N2 C2 N3 -0.5(7) . .
Co1 N2 C2 N3 174.9(4) . .
C3 N2 C2 C1 -178.0(6) . .
Co1 N2 C2 C1 -2.7(8) . .
N1 C1 C2 N3 159.9(6) . .
N1 C1 C2 N2 -22.8(8) . .
C2 N2 C3 C4 178.6(8) . .
Co1 N2 C3 C4 4.7(12) . .
C2 N2 C3 C8 0.7(7) . .
Co1 N2 C3 C8 -173.2(5) . .
C8 C3 C4 C5 -1.1(12) . .
N2 C3 C4 C5 -178.8(8) . .
C3 C4 C5 C6 1.5(14) . .
C4 C5 C6 C7 -0.7(16) . .
C5 C6 C7 C8 -0.5(15) . .
C6 C7 C8 C3 0.9(13) . .
C6 C7 C8 N3 179.4(9) . .
C4 C3 C8 C7 -0.1(12) . .
N2 C3 C8 C7 178.1(7) . .
C4 C3 C8 N3 -178.9(7) . .
N2 C3 C8 N3 -0.7(8) . .
C2 N3 C8 C7 -178.3(9) . .
C2 N3 C8 C3 0.4(8) . .
C1 N1 C9 C10 153.1(5) . .
C17 N1 C9 C10 -76.8(6) . .
Co1 N1 C9 C10 37.1(5) . .
C11 N4 C10 N5 1.7(7) . .
Co1 N4 C10 N5 -177.0(4) . .
C11 N4 C10 C9 -179.2(6) . .
Co1 N4 C10 C9 2.1(8) . .
C16 N5 C10 N4 -1.9(7) . .
C16 N5 C10 C9 179.0(6) . .
N1 C9 C10 N4 -30.3(8) . .
N1 C9 C10 N5 148.7(6) . .
C10 N4 C11 C16 -0.9(7) . .
Co1 N4 C11 C16 177.5(5) . .
C10 N4 C11 C12 -179.2(7) . .
Co1 N4 C11 C12 -0.8(11) . .
C16 C11 C12 C13 0.6(10) . .
N4 C11 C12 C13 178.7(7) . .
C11 C12 C13 C14 -1.6(11) . .
C12 C13 C14 C15 1.2(13) . .
C13 C14 C15 C16 0.2(13) . .
C14 C15 C16 C11 -1.2(12) . .
C14 C15 C16 N5 -178.0(8) . .
C12 C11 C16 C15 0.9(11) . .
N4 C11 C16 C15 -177.7(7) . .
C12 C11 C16 N5 178.3(6) . .
N4 C11 C16 N5 -0.2(7) . .
C10 N5 C16 C15 178.4(8) . .
C10 N5 C16 C11 1.2(7) . .
C9 N1 C17 C18 149.7(5) . .
C1 N1 C17 C18 -79.3(6) . .
Co1 N1 C17 C18 35.9(5) . .
C19 N6 C18 N7 -0.4(7) . .
Co1 N6 C18 N7 -175.0(4) . .
C19 N6 C18 C17 -178.2(5) . .
Co1 N6 C18 C17 7.2(7) . .
C24 N7 C18 N6 1.5(7) . .
C25 N7 C18 N6 167.0(5) . .
C24 N7 C18 C17 179.3(6) . .
C25 N7 C18 C17 -15.2(10) . .
N1 C17 C18 N6 -32.4(8) . .
N1 C17 C18 N7 150.0(6) . .
C18 N6 C19 C24 -0.9(6) . .
Co1 N6 C19 C24 172.0(4) . .
C18 N6 C19 C20 -177.3(6) . .
Co1 N6 C19 C20 -4.3(10) . .
C24 C19 C20 C21 1.4(9) . .
N6 C19 C20 C21 177.4(6) . .
C19 C20 C21 C22 0.3(10) . .
C20 C21 C22 C23 -1.8(12) . .
C21 C22 C23 C24 1.5(11) . .
C22 C23 C24 C19 0.3(10) . .
C22 C23 C24 N7 179.9(7) . .
C20 C19 C24 C23 -1.8(9) . .
N6 C19 C24 C23 -178.5(6) . .
C20 C19 C24 N7 178.5(5) . .
N6 C19 C24 N7 1.8(6) . .
C18 N7 C24 C23 178.4(7) . .
C25 N7 C24 C23 12.2(10) . .
C18 N7 C24 C19 -2.0(6) . .
C25 N7 C24 C19 -168.1(5) . .
C18 N7 C25 C26 -75.8(8) . .
C24 N7 C25 C26 87.2(7) . .
N7 C25 C26 O2 177.3(6) . .
N7 C25 C26 O1 -3.3(8) . .
O2 C26 O1 Co1 6.3(9) . 18_756
C25 C26 O1 Co1 -173.0(4) . 18_756
